data_4127986
loop_
_publ_author_name
'Mihai, Madalina T.'
'Williams, Benjamin D.'
'Phipps, Robert J.'

_publ_section_title
;
 <i>Para</i>-Selective C-H Borylation of Common Arene Building Blocks
 Enabled by Ion-Pairing with a Bulky Countercation.
;
_journal_issue 39
_journal_name_full 'Journal of the American Chemical Society'
_journal_page_first 15477
_journal_page_last 15482
_journal_paper_doi 10.1021/jacs.9b07267
_journal_volume 141
_journal_year 2019
_chemical_formula_moiety 'C16 H36 N +, C7 H7 Cl N O3 S -'
_chemical_formula_sum 'C23 H43 Cl N2 O3 S'
_chemical_formula_weight 463.10
_space_group_crystal_system triclinic
_space_group_IT_number 2
_space_group_name_Hall '-P 1'
_space_group_name_H-M_alt 'P -1'
_symmetry_space_group_name_Hall '-P 1'
_symmetry_space_group_name_H-M 'P -1'
_atom_sites_solution_hydrogens mixed
_atom_sites_solution_primary dual
_atom_sites_solution_secondary difmap
_audit_creation_method SHELXL-2018/1
_cell_angle_alpha 89.052(4)
_cell_angle_beta 75.296(4)
_cell_angle_gamma 87.331(3)
_cell_formula_units_Z 4
_cell_length_a 10.0834(6)
_cell_length_b 15.2873(8)
_cell_length_c 17.3470(9)
_cell_measurement_reflns_used 4299
_cell_measurement_temperature 180(2)
_cell_measurement_theta_max 66.40
_cell_measurement_theta_min 3.90
_cell_volume 2583.6(2)
_computing_cell_refinement 'SAINT (Bruker, 2016)'
_computing_data_collection 'APEX3 (Bruker, 2016)'
_computing_data_reduction SAINT
_computing_molecular_graphics 'Mercury (Macrae et al., 2008)'
_computing_publication_material SHELXL
_computing_structure_refinement 'SHELXL (Sheldrick, 2015)'
_computing_structure_solution 'SHELXT (Sheldrick, 2015)'
_diffrn_ambient_temperature 180(2)
_diffrn_measured_fraction_theta_full 0.977
_diffrn_measured_fraction_theta_max 0.977
_diffrn_measurement_device_type 'Bruker D8-QUEST PHOTON-100'
_diffrn_measurement_method '\w and \f-scans'
_diffrn_radiation_type CuK\a
_diffrn_radiation_wavelength 1.54178
_diffrn_reflns_av_R_equivalents 0.1545
_diffrn_reflns_av_unetI/netI 0.1472
_diffrn_reflns_Laue_measured_fraction_full 0.977
_diffrn_reflns_Laue_measured_fraction_max 0.977
_diffrn_reflns_limit_h_max 12
_diffrn_reflns_limit_h_min -11
_diffrn_reflns_limit_k_max 18
_diffrn_reflns_limit_k_min -18
_diffrn_reflns_limit_l_max 20
_diffrn_reflns_limit_l_min 0
_diffrn_reflns_number 8836
_diffrn_reflns_point_group_measured_fraction_full 0.977
_diffrn_reflns_point_group_measured_fraction_max 0.977
_diffrn_reflns_theta_full 67.103
_diffrn_reflns_theta_max 67.103
_diffrn_reflns_theta_min 2.633
_diffrn_source 'Incoatec I\mS Cu microsource'
_exptl_absorpt_coefficient_mu 2.255
_exptl_absorpt_correction_T_max 0.7528
_exptl_absorpt_correction_T_min 0.6110
_exptl_absorpt_correction_type multi-scan
_exptl_absorpt_process_details 'TWINABS (Bruker, 2012)'
_exptl_crystal_colour colourless
_exptl_crystal_density_diffrn 1.191
_exptl_crystal_description block
_exptl_crystal_F_000 1008
_exptl_crystal_size_max 0.140
_exptl_crystal_size_mid 0.100
_exptl_crystal_size_min 0.040
_refine_diff_density_max 0.644
_refine_diff_density_min -0.478
_refine_diff_density_rms 0.115
_refine_ls_extinction_method none
_refine_ls_goodness_of_fit_ref 1.078
_refine_ls_hydrogen_treatment constr
_refine_ls_matrix_type full
_refine_ls_number_parameters 543
_refine_ls_number_reflns 8836
_refine_ls_number_restraints 312
_refine_ls_restrained_S_all 1.080
_refine_ls_R_factor_all 0.1898
_refine_ls_R_factor_gt 0.1170
_refine_ls_shift/su_max 0.000
_refine_ls_shift/su_mean 0.000
_refine_ls_structure_factor_coef Fsqd
_refine_ls_weighting_details 'w=1/[\s^2^(Fo^2^)+13.8987P] where P=(Fo^2^+2Fc^2^)/3'
_refine_ls_weighting_scheme calc
_refine_ls_wR_factor_gt 0.2068
_refine_ls_wR_factor_ref 0.2452
_reflns_Friedel_coverage 0.000
_reflns_number_gt 5620
_reflns_number_total 8836
_reflns_threshold_expression 'I > 2\s(I)'
_cod_data_source_file ja9b07267_si_004.cif
_cod_data_source_block RP_B1_0013
_cod_database_code 4127986
_cambridge_user_name 'Madalina Mihai'
_cambridge_user_crsid mtm52
_cambridge_supervisor_name 'Robert Phipps'
_cambridge_supervisor_crsid rjp71
_cambridge_crystallographer_name 'Andrew Bond'
_cambridge_crystallographer_crsid adb29
_cambridge_sample_id MM979
_cambridge_data_id RP_B1_0013
_ccdc_publ_extra_info
;
_cambridge_sample_id MM979
_cambridge_data_id RP_B1_0013
;
_shelx_space_group_comment
;
The symmetry employed for this shelxl refinement is uniquely defined
by the following loop, which should always be used as a source of
symmetry information in preference to the above space-group names.
They are only intended as comments.
;
_shelx_estimated_absorpt_t_min 0.743
_shelx_estimated_absorpt_t_max 0.915

loop_
_space_group_symop_operation_xyz
'x, y, z'
'-x, -y, -z'

loop_
_atom_site_label
_atom_site_type_symbol
_atom_site_fract_x
_atom_site_fract_y
_atom_site_fract_z
_atom_site_U_iso_or_equiv
_atom_site_adp_type
_atom_site_occupancy
_atom_site_site_symmetry_order
_atom_site_calc_flag
_atom_site_refinement_flags_posn
_atom_site_refinement_flags_adp
Cl1_1 Cl 0.8107(3) 0.6283(2) 0.71231(16) 0.0590(8) Uani 1 1 d . .
S1_1 S 0.4304(2) 0.58278(15) 0.90836(14) 0.0281(5) Uani 1 1 d . .
O11_1 O 0.3675(7) 0.6538(4) 0.9611(4) 0.0454(18) Uani 1 1 d . .
O12_1 O 0.4310(7) 0.6010(5) 0.8254(4) 0.0396(16) Uani 1 1 d . .
O13_1 O 0.3778(6) 0.4980(4) 0.9361(4) 0.0370(16) Uani 1 1 d . .
N1_1 N 0.5965(7) 0.5722(5) 0.9070(4) 0.0269(16) Uani 1 1 d . .
H1_1 H 0.605393 0.551576 0.951338 0.040 Uiso 1 1 d R U
C1_1 C 0.6704(9) 0.6530(6) 0.8904(6) 0.034(2) Uani 1 1 d . U
H1A_1 H 0.645849 0.690636 0.938277 0.041 Uiso 1 1 calc R U
H1B_1 H 0.642901 0.685262 0.846563 0.041 Uiso 1 1 calc R U
C2_1 C 0.8217(9) 0.6341(6) 0.8675(6) 0.029(2) Uani 1 1 d . U
C3_1 C 0.8966(9) 0.6242(6) 0.7888(6) 0.032(2) Uani 1 1 d . U
C4_1 C 1.0359(10) 0.6087(7) 0.7679(6) 0.041(2) Uani 1 1 d . U
H4A_1 H 1.083768 0.603062 0.713339 0.050 Uiso 1 1 calc R U
C5_1 C 1.1065(10) 0.6014(7) 0.8267(7) 0.045(3) Uani 1 1 d . U
H5A_1 H 1.203618 0.592979 0.812824 0.054 Uiso 1 1 calc R U
C6_1 C 1.0339(11) 0.6066(7) 0.9058(7) 0.050(3) Uani 1 1 d . U
H6A_1 H 1.080477 0.598532 0.946781 0.060 Uiso 1 1 calc R U
C7_1 C 0.8948(11) 0.6233(7) 0.9249(6) 0.043(2) Uani 1 1 d . U
H7A_1 H 0.846683 0.627741 0.979524 0.052 Uiso 1 1 calc R U
N2_1 N 0.3719(6) 0.8322(5) 0.7285(4) 0.039(2) Uani 1 1 d D .
C11_1 C 0.2889(9) 0.8788(7) 0.6801(6) 0.047(3) Uani 1 1 d D U
H11A_1 H 0.351595 0.896699 0.629219 0.056 Uiso 1 1 calc R U
H11B_1 H 0.247552 0.932915 0.708656 0.056 Uiso 1 1 calc R U
C12_1 C 0.1746(9) 0.8287(6) 0.6610(6) 0.048(3) Uani 1 1 d D U
H12A_1 H 0.120207 0.800938 0.710154 0.057 Uiso 1 1 calc R U
H12B_1 H 0.214734 0.781834 0.622238 0.057 Uiso 1 1 calc R U
C13_1 C 0.0816(9) 0.8905(6) 0.6263(7) 0.052(3) Uani 1 1 d D U
H13A_1 H 0.046876 0.939217 0.663912 0.062 Uiso 1 1 calc R U
H13B_1 H 0.135960 0.915761 0.575875 0.062 Uiso 1 1 calc R U
C14_1 C -0.0393(10) 0.8454(8) 0.6101(7) 0.065(3) Uani 1 1 d D U
H14A_1 H -0.095579 0.887885 0.587902 0.097 Uiso 1 1 calc R U
H14B_1 H -0.005660 0.797877 0.571926 0.097 Uiso 1 1 calc R U
H14C_1 H -0.094772 0.821339 0.659991 0.097 Uiso 1 1 calc R U
C21_1 C 0.4383(10) 0.7468(6) 0.6890(5) 0.045(3) Uani 1 1 d D U
H21A_1 H 0.483941 0.714480 0.725818 0.053 Uiso 1 1 calc R U
H21B_1 H 0.365773 0.709917 0.679686 0.053 Uiso 1 1 calc R U
C22_1 C 0.5433(11) 0.7612(6) 0.6102(6) 0.059(3) Uani 1 1 d D U
H22A_1 H 0.618883 0.795381 0.619301 0.071 Uiso 1 1 calc R U
H22B_1 H 0.499348 0.795166 0.573513 0.071 Uiso 1 1 calc R U
C23_1 C 0.6012(11) 0.6731(8) 0.5722(7) 0.078(4) Uani 1 1 d D U
H23A_1 H 0.686198 0.682235 0.529953 0.093 Uiso 1 1 calc R U
H23B_1 H 0.624679 0.633695 0.613109 0.093 Uiso 1 1 calc R U
C24_1 C 0.4972(15) 0.6311(9) 0.5368(9) 0.094(5) Uani 1 1 d D U
H24A_1 H 0.535726 0.574894 0.512777 0.142 Uiso 1 1 calc R U
H24B_1 H 0.413653 0.621348 0.578802 0.142 Uiso 1 1 calc R U
H24C_1 H 0.475071 0.669808 0.495781 0.142 Uiso 1 1 calc R U
C31_1 C 0.4790(9) 0.8940(7) 0.7366(6) 0.044(3) Uani 1 1 d D U
H31A_1 H 0.432051 0.948251 0.762368 0.053 Uiso 1 1 calc R U
H31B_1 H 0.532918 0.910003 0.682572 0.053 Uiso 1 1 calc R U
C32_1 C 0.5776(8) 0.8590(6) 0.7840(6) 0.043(2) Uani 1 1 d D U
H32A_1 H 0.629792 0.806739 0.757276 0.051 Uiso 1 1 calc R U
H32B_1 H 0.525329 0.841298 0.837932 0.051 Uiso 1 1 calc R U
C33_1 C 0.6771(11) 0.9293(7) 0.7909(8) 0.061(3) Uani 1 1 d D U
H33A_1 H 0.725341 0.948899 0.736814 0.073 Uiso 1 1 calc R U
H33B_1 H 0.624388 0.980423 0.819490 0.073 Uiso 1 1 calc R U
C34_1 C 0.7824(12) 0.8964(9) 0.8348(8) 0.072(4) Uani 1 1 d D U
H34A_1 H 0.843647 0.943393 0.837743 0.108 Uiso 1 1 calc R U
H34B_1 H 0.735198 0.877977 0.888794 0.108 Uiso 1 1 calc R U
H34C_1 H 0.836145 0.846455 0.806124 0.108 Uiso 1 1 calc R U
C41_1 C 0.2864(11) 0.8029(6) 0.8079(6) 0.048(3) Uani 1 1 d D U
H41A_1 H 0.346395 0.768452 0.835411 0.057 Uiso 1 1 calc R U
H41B_1 H 0.216810 0.763473 0.798756 0.057 Uiso 1 1 calc R U
C42_1 C 0.2133(13) 0.8763(7) 0.8626(6) 0.077(4) Uani 1 1 d D U
H42A_1 H 0.157804 0.914278 0.834821 0.092 Uiso 1 1 calc R U
H42B_1 H 0.281335 0.912557 0.877815 0.092 Uiso 1 1 calc R U
C43_1 C 0.1194(17) 0.8358(9) 0.9378(7) 0.110(6) Uani 1 1 d D U
H43A_1 H 0.056095 0.796542 0.921553 0.132 Uiso 1 1 calc R U
H43D_1 H 0.176483 0.800010 0.966214 0.132 Uiso 1 1 calc R U
C44_1 C 0.038(2) 0.9036(13) 0.9929(10) 0.186(11) Uani 1 1 d D U
H44A_1 H -0.020040 0.874938 1.039579 0.279 Uiso 1 1 calc R U
H44B_1 H 0.100094 0.941895 1.009987 0.279 Uiso 1 1 calc R U
H44C_1 H -0.020285 0.938428 0.965329 0.279 Uiso 1 1 calc R U
Cl1_2 Cl 0.2138(3) 0.12095(19) 0.79689(17) 0.0541(7) Uani 1 1 d . .
S1_2 S 0.5796(2) 0.07993(15) 0.58679(13) 0.0306(5) Uani 1 1 d . .
N1_2 N 0.4105(8) 0.0702(5) 0.5970(5) 0.0327(18) Uani 1 1 d . .
H1_2 H 0.395344 0.051606 0.554294 0.049 Uiso 1 1 d R U
O11_2 O 0.6274(7) 0.1522(5) 0.5328(4) 0.0497(19) Uani 1 1 d . .
O12_2 O 0.5889(7) 0.0969(4) 0.6672(4) 0.0391(16) Uani 1 1 d . .
O13_2 O 0.6370(6) -0.0054(4) 0.5570(4) 0.0380(16) Uani 1 1 d . .
C1_2 C 0.3286(9) 0.1519(6) 0.6178(6) 0.038(2) Uani 1 1 d . U
H1A_2 H 0.343367 0.190681 0.570388 0.045 Uiso 1 1 calc R U
H1B_2 H 0.359201 0.182218 0.659810 0.045 Uiso 1 1 calc R U
C2_2 C 0.1820(9) 0.1355(6) 0.6463(6) 0.034(2) Uani 1 1 d . U
C3_2 C 0.1159(9) 0.1207(6) 0.7267(6) 0.034(2) Uani 1 1 d . U
C4_2 C -0.0209(10) 0.1079(7) 0.7532(7) 0.047(3) Uani 1 1 d . U
H4A_2 H -0.061262 0.100601 0.808570 0.056 Uiso 1 1 calc R U
C5_2 C -0.1014(11) 0.1057(8) 0.6990(8) 0.052(3) Uani 1 1 d . U
H5A_2 H -0.196019 0.093847 0.716597 0.062 Uiso 1 1 calc R U
C6_2 C -0.0426(11) 0.1207(7) 0.6202(7) 0.051(3) Uani 1 1 d . U
H6A_2 H -0.097355 0.120602 0.582958 0.061 Uiso 1 1 calc R U
C7_2 C 0.0957(11) 0.1359(7) 0.5939(6) 0.044(2) Uani 1 1 d . U
H7A_2 H 0.133717 0.147027 0.538808 0.052 Uiso 1 1 calc R U
N2_2 N 0.6022(8) 0.3322(5) 0.7642(4) 0.0336(18) Uani 1 1 d . .
C11_2 C 0.6849(9) 0.3823(6) 0.8094(6) 0.041(2) Uani 1 1 d D U
H11A_2 H 0.722237 0.433549 0.776813 0.050 Uiso 1 1 calc R U
H11B_2 H 0.621709 0.404877 0.859177 0.050 Uiso 1 1 calc R U
C12_2 C 0.8030(9) 0.3310(6) 0.8311(6) 0.041(2) Uani 1 1 d D U
H12A_2 H 0.858990 0.299750 0.783481 0.050 Uiso 1 1 calc R U
H12B_2 H 0.766254 0.286832 0.872422 0.050 Uiso 1 1 calc R U
C13_2 C 0.8926(10) 0.3919(6) 0.8621(6) 0.044(3) Uani 1 1 d D U
H13A_2 H 0.927342 0.436685 0.820943 0.053 Uiso 1 1 calc R U
H13B_2 H 0.836290 0.422488 0.909942 0.053 Uiso 1 1 calc R U
C14_2 C 1.0134(11) 0.3433(8) 0.8832(7) 0.058(3) Uani 1 1 d D U
H14A_2 H 1.068072 0.384923 0.902809 0.086 Uiso 1 1 calc R U
H14B_2 H 0.979556 0.299627 0.924703 0.086 Uiso 1 1 calc R U
H14C_2 H 1.070601 0.313823 0.835711 0.086 Uiso 1 1 calc R U
C21_2 C 0.5564(10) 0.2474(6) 0.8058(5) 0.037(2) Uani 1 1 d D U
H21A_2 H 0.638899 0.212621 0.811254 0.044 Uiso 1 1 calc R U
H21B_2 H 0.512721 0.213951 0.771275 0.044 Uiso 1 1 calc R U
C22_2 C 0.4560(11) 0.2553(6) 0.8886(5) 0.043(3) Uani 1 1 d D U
H22A_2 H 0.492157 0.295745 0.921567 0.052 Uiso 1 1 calc R U
H22B_2 H 0.366690 0.280522 0.883020 0.052 Uiso 1 1 calc R U
C23_2 C 0.4343(11) 0.1663(7) 0.9308(6) 0.055(3) Uani 1 1 d D U
H23A_2 H 0.353327 0.171307 0.977072 0.067 Uiso 1 1 calc R U
H23B_2 H 0.415481 0.122850 0.893739 0.067 Uiso 1 1 calc R U
C24_2 C 0.5591(12) 0.1343(8) 0.9594(7) 0.072(4) Uani 1 1 d D U
H24A_2 H 0.541429 0.077434 0.985998 0.108 Uiso 1 1 calc R U
H24B_2 H 0.639139 0.128241 0.913630 0.108 Uiso 1 1 calc R U
H24C_2 H 0.577014 0.176675 0.996923 0.108 Uiso 1 1 calc R U
C31_2 C 0.4797(9) 0.3933(6) 0.7577(6) 0.039(2) Uani 1 1 d D U
H31A_2 H 0.424934 0.408444 0.812156 0.046 Uiso 1 1 calc R U
H31B_2 H 0.515201 0.448322 0.731035 0.046 Uiso 1 1 calc R U
C32_2 C 0.3851(9) 0.3545(6) 0.7118(6) 0.044(3) Uani 1 1 d D U
H32A_2 H 0.439218 0.335354 0.658394 0.053 Uiso 1 1 calc R U
H32B_2 H 0.340937 0.302792 0.740766 0.053 Uiso 1 1 calc R U
C33_2 C 0.2758(9) 0.4237(7) 0.7036(7) 0.049(3) Uani 1 1 d D U
H33A_2 H 0.320961 0.474427 0.673525 0.059 Uiso 1 1 calc R U
H33B_2 H 0.225190 0.444285 0.757265 0.059 Uiso 1 1 calc R U
C34_2 C 0.1744(12) 0.3887(8) 0.6608(7) 0.061(3) Uani 1 1 d D U
H34A_2 H 0.106144 0.435193 0.656835 0.091 Uiso 1 1 calc R U
H34B_2 H 0.223853 0.369334 0.607265 0.091 Uiso 1 1 calc R U
H34C_2 H 0.128104 0.339199 0.690987 0.091 Uiso 1 1 calc R U
C41_2 C 0.6907(10) 0.3067(6) 0.6812(5) 0.038(2) Uani 1 1 d D U
H41A_2 H 0.775161 0.274924 0.687501 0.046 Uiso 1 1 calc R U
H41B_2 H 0.639714 0.265711 0.657125 0.046 Uiso 1 1 calc R U
C42_2 C 0.7322(11) 0.3827(6) 0.6234(5) 0.050(3) Uani 1 1 d D U
H42A_2 H 0.773782 0.428230 0.648538 0.060 Uiso 1 1 calc R U
H42B_2 H 0.650750 0.409269 0.608554 0.060 Uiso 1 1 calc R U
C43_2 C 0.8360(11) 0.3465(7) 0.5496(5) 0.052(3) Uani 1 1 d D U
H43A_2 H 0.921423 0.326373 0.563935 0.062 Uiso 1 1 calc R U
H43B_2 H 0.798263 0.295610 0.529232 0.062 Uiso 1 1 calc R U
C44_2 C 0.8683(16) 0.4162(10) 0.4852(7) 0.097(5) Uani 1 1 d D U
H44A_2 H 0.934910 0.391942 0.438260 0.145 Uiso 1 1 calc R U
H44B_2 H 0.783862 0.435493 0.470467 0.145 Uiso 1 1 calc R U
H44C_2 H 0.906829 0.466208 0.505116 0.145 Uiso 1 1 calc R U

loop_
_atom_site_aniso_label
_atom_site_aniso_U_11
_atom_site_aniso_U_22
_atom_site_aniso_U_33
_atom_site_aniso_U_23
_atom_site_aniso_U_13
_atom_site_aniso_U_12
Cl1_1 0.0605(18) 0.081(2) 0.0342(14) 0.0014(14) -0.0113(13) 0.0069(15)
S1_1 0.0245(11) 0.0291(12) 0.0304(12) 0.0013(9) -0.0070(9) 0.0000(9)
O11_1 0.033(4) 0.040(4) 0.058(5) -0.019(4) -0.001(3) 0.007(3)
O12_1 0.036(4) 0.046(4) 0.040(4) 0.014(3) -0.015(3) -0.008(3)
O13_1 0.029(3) 0.047(4) 0.038(4) 0.004(3) -0.011(3) -0.008(3)
N1_1 0.031(4) 0.023(4) 0.027(4) 0.002(3) -0.010(3) 0.003(3)
C1_1 0.034(5) 0.038(5) 0.030(4) -0.004(4) -0.008(4) -0.002(4)
C2_1 0.024(4) 0.025(4) 0.037(5) 0.000(4) -0.005(3) 0.000(3)
C3_1 0.034(5) 0.032(5) 0.032(4) -0.005(4) -0.009(4) -0.003(4)
C4_1 0.038(5) 0.041(5) 0.039(5) -0.002(4) 0.001(4) -0.004(4)
C5_1 0.030(5) 0.039(5) 0.067(6) -0.013(5) -0.012(4) -0.005(4)
C6_1 0.044(6) 0.052(6) 0.062(6) -0.015(5) -0.026(5) -0.006(4)
C7_1 0.045(5) 0.046(5) 0.040(5) -0.007(4) -0.014(4) -0.006(4)
N2_1 0.052(5) 0.029(5) 0.031(5) 0.008(4) -0.002(4) 0.002(4)
C11_1 0.049(5) 0.038(5) 0.046(5) 0.011(4) 0.001(4) 0.003(4)
C12_1 0.044(5) 0.050(6) 0.046(5) 0.010(5) -0.005(4) -0.007(5)
C13_1 0.056(6) 0.050(6) 0.042(5) 0.005(5) -0.001(5) 0.000(5)
C14_1 0.074(8) 0.069(8) 0.050(7) -0.020(6) -0.013(6) 0.004(6)
C21_1 0.061(6) 0.033(5) 0.040(5) 0.003(4) -0.014(4) 0.003(4)
C22_1 0.065(6) 0.056(6) 0.050(6) -0.008(5) 0.001(5) -0.002(5)
C23_1 0.093(8) 0.076(7) 0.062(7) -0.005(6) -0.019(6) 0.009(6)
C24_1 0.100(10) 0.097(11) 0.081(10) -0.017(9) -0.012(8) -0.016(9)
C31_1 0.043(5) 0.041(5) 0.042(5) 0.000(4) 0.002(4) -0.006(4)
C32_1 0.049(6) 0.040(5) 0.033(5) 0.003(4) 0.001(4) -0.006(4)
C33_1 0.065(7) 0.052(6) 0.066(7) 0.007(5) -0.018(6) -0.014(5)
C34_1 0.075(8) 0.079(9) 0.066(8) 0.013(7) -0.020(7) -0.035(7)
C41_1 0.056(6) 0.042(5) 0.037(5) 0.001(4) 0.005(4) -0.004(4)
C42_1 0.086(7) 0.063(7) 0.065(7) 0.013(6) 0.009(6) -0.003(6)
C43_1 0.121(9) 0.107(9) 0.089(9) 0.013(7) -0.003(7) 0.004(8)
C44_1 0.182(17) 0.163(17) 0.172(17) 0.020(14) 0.023(14) 0.015(14)
Cl1_2 0.0685(19) 0.0513(17) 0.0455(16) -0.0040(13) -0.0190(14) -0.0069(14)
S1_2 0.0314(13) 0.0350(13) 0.0251(12) -0.0025(10) -0.0055(9) -0.0066(10)
N1_2 0.035(5) 0.035(5) 0.029(4) -0.006(3) -0.010(3) 0.000(3)
O11_2 0.044(4) 0.056(5) 0.048(5) 0.016(4) -0.009(3) -0.018(4)
O12_2 0.051(4) 0.043(4) 0.028(4) -0.013(3) -0.017(3) -0.003(3)
O13_2 0.032(4) 0.040(4) 0.038(4) -0.012(3) -0.002(3) 0.001(3)
C1_2 0.037(5) 0.035(5) 0.039(5) -0.003(4) -0.005(4) -0.013(4)
C2_2 0.032(5) 0.031(5) 0.035(5) -0.001(4) -0.003(4) 0.002(4)
C3_2 0.029(4) 0.032(5) 0.037(5) -0.006(4) 0.000(4) 0.001(4)
C4_2 0.042(5) 0.036(5) 0.053(6) -0.003(4) 0.005(4) -0.004(4)
C5_2 0.034(5) 0.046(6) 0.073(7) 0.001(5) -0.008(5) -0.007(4)
C6_2 0.048(6) 0.042(5) 0.066(6) -0.004(5) -0.024(5) 0.009(4)
C7_2 0.050(5) 0.046(5) 0.038(5) 0.006(4) -0.016(4) -0.008(4)
N2_2 0.038(5) 0.026(4) 0.030(4) -0.007(3) 0.002(3) 0.003(3)
C11_2 0.040(5) 0.040(5) 0.040(5) -0.009(4) -0.001(4) -0.006(4)
C12_2 0.047(5) 0.029(5) 0.043(5) 0.004(4) -0.003(4) -0.007(4)
C13_2 0.052(5) 0.034(5) 0.047(5) -0.004(4) -0.010(4) -0.011(4)
C14_2 0.057(7) 0.059(8) 0.055(7) -0.005(6) -0.013(6) 0.002(6)
C21_2 0.048(5) 0.025(5) 0.034(5) -0.005(4) -0.004(4) -0.007(4)
C22_2 0.059(6) 0.032(5) 0.035(5) 0.001(4) -0.003(4) -0.010(4)
C23_2 0.068(7) 0.059(6) 0.035(5) 0.003(5) -0.003(5) -0.018(5)
C24_2 0.104(10) 0.060(8) 0.050(7) 0.012(6) -0.015(7) -0.021(7)
C31_2 0.042(5) 0.027(5) 0.039(5) -0.006(4) 0.003(4) 0.000(4)
C32_2 0.050(5) 0.040(5) 0.038(5) -0.003(4) -0.004(4) -0.002(4)
C33_2 0.046(5) 0.049(6) 0.048(6) -0.004(5) -0.005(5) 0.008(5)
C34_2 0.070(8) 0.062(8) 0.052(7) -0.004(6) -0.023(6) 0.020(6)
C41_2 0.048(5) 0.035(5) 0.023(4) -0.006(4) 0.006(4) -0.003(4)
C42_2 0.051(6) 0.053(6) 0.042(5) -0.006(5) -0.003(4) -0.008(5)
C43_2 0.063(6) 0.055(6) 0.030(5) -0.006(4) 0.004(4) -0.002(5)
C44_2 0.105(10) 0.128(12) 0.044(7) 0.006(8) 0.011(7) -0.034(9)

loop_
_atom_type_symbol
_atom_type_description
_atom_type_scat_dispersion_real
_atom_type_scat_dispersion_imag
_atom_type_scat_source
C C 0.0181 0.0091 'International Tables Vol C Tables 4.2.6.8 and 6.1.1.4'
H H 0.0000 0.0000 'International Tables Vol C Tables 4.2.6.8 and 6.1.1.4'
N N 0.0311 0.0180 'International Tables Vol C Tables 4.2.6.8 and 6.1.1.4'
O O 0.0492 0.0322 'International Tables Vol C Tables 4.2.6.8 and 6.1.1.4'
S S 0.3331 0.5567 'International Tables Vol C Tables 4.2.6.8 and 6.1.1.4'
Cl Cl 0.3639 0.7018 'International Tables Vol C Tables 4.2.6.8 and 6.1.1.4'

loop_
_geom_angle_atom_site_label_1
_geom_angle_atom_site_label_2
_geom_angle_atom_site_label_3
_geom_angle
O11_1 S1_1 O13_1 113.3(4)
O11_1 S1_1 O12_1 112.7(4)
O13_1 S1_1 O12_1 113.2(4)
O11_1 S1_1 N1_1 108.9(4)
O13_1 S1_1 N1_1 103.8(4)
O12_1 S1_1 N1_1 104.0(4)
C1_1 N1_1 S1_1 114.7(6)
C1_1 N1_1 H1_1 108.5
S1_1 N1_1 H1_1 109.9
N1_1 C1_1 C2_1 110.9(8)
N1_1 C1_1 H1A_1 109.5
C2_1 C1_1 H1A_1 109.5
N1_1 C1_1 H1B_1 109.5
C2_1 C1_1 H1B_1 109.5
H1A_1 C1_1 H1B_1 108.0
C7_1 C2_1 C3_1 116.3(8)
C7_1 C2_1 C1_1 120.9(9)
C3_1 C2_1 C1_1 122.7(8)
C4_1 C3_1 C2_1 122.6(9)
C4_1 C3_1 Cl1_1 117.8(8)
C2_1 C3_1 Cl1_1 119.6(7)
C3_1 C4_1 C5_1 119.6(10)
C3_1 C4_1 H4A_1 120.2
C5_1 C4_1 H4A_1 120.2
C6_1 C5_1 C4_1 119.1(10)
C6_1 C5_1 H5A_1 120.4
C4_1 C5_1 H5A_1 120.4
C7_1 C6_1 C5_1 119.9(10)
C7_1 C6_1 H6A_1 120.0
C5_1 C6_1 H6A_1 120.0
C6_1 C7_1 C2_1 122.3(10)
C6_1 C7_1 H7A_1 118.8
C2_1 C7_1 H7A_1 118.8
C11_1 N2_1 C41_1 112.5(7)
C11_1 N2_1 C31_1 106.2(7)
C41_1 N2_1 C31_1 112.2(7)
C11_1 N2_1 C21_1 111.5(7)
C41_1 N2_1 C21_1 103.6(7)
C31_1 N2_1 C21_1 110.9(7)
N2_1 C11_1 C12_1 116.7(7)
N2_1 C11_1 H11A_1 108.1
C12_1 C11_1 H11A_1 108.1
N2_1 C11_1 H11B_1 108.1
C12_1 C11_1 H11B_1 108.1
H11A_1 C11_1 H11B_1 107.3
C11_1 C12_1 C13_1 110.2(7)
C11_1 C12_1 H12A_1 109.6
C13_1 C12_1 H12A_1 109.6
C11_1 C12_1 H12B_1 109.6
C13_1 C12_1 H12B_1 109.6
H12A_1 C12_1 H12B_1 108.1
C14_1 C13_1 C12_1 112.8(7)
C14_1 C13_1 H13A_1 109.0
C12_1 C13_1 H13A_1 109.0
C14_1 C13_1 H13B_1 109.0
C12_1 C13_1 H13B_1 109.0
H13A_1 C13_1 H13B_1 107.8
C13_1 C14_1 H14A_1 109.5
C13_1 C14_1 H14B_1 109.5
H14A_1 C14_1 H14B_1 109.5
C13_1 C14_1 H14C_1 109.5
H14A_1 C14_1 H14C_1 109.5
H14B_1 C14_1 H14C_1 109.5
C22_1 C21_1 N2_1 113.0(7)
C22_1 C21_1 H21A_1 109.0
N2_1 C21_1 H21A_1 109.0
C22_1 C21_1 H21B_1 109.0
N2_1 C21_1 H21B_1 109.0
H21A_1 C21_1 H21B_1 107.8
C21_1 C22_1 C23_1 110.3(7)
C21_1 C22_1 H22A_1 109.6
C23_1 C22_1 H22A_1 109.6
C21_1 C22_1 H22B_1 109.6
C23_1 C22_1 H22B_1 109.6
H22A_1 C22_1 H22B_1 108.1
C24_1 C23_1 C22_1 110.4(8)
C24_1 C23_1 H23A_1 109.6
C22_1 C23_1 H23A_1 109.6
C24_1 C23_1 H23B_1 109.6
C22_1 C23_1 H23B_1 109.6
H23A_1 C23_1 H23B_1 108.1
C23_1 C24_1 H24A_1 109.5
C23_1 C24_1 H24B_1 109.5
H24A_1 C24_1 H24B_1 109.5
C23_1 C24_1 H24C_1 109.5
H24A_1 C24_1 H24C_1 109.5
H24B_1 C24_1 H24C_1 109.5
N2_1 C31_1 C32_1 115.3(7)
N2_1 C31_1 H31A_1 108.4
C32_1 C31_1 H31A_1 108.4
N2_1 C31_1 H31B_1 108.4
C32_1 C31_1 H31B_1 108.4
H31A_1 C31_1 H31B_1 107.5
C31_1 C32_1 C33_1 110.1(7)
C31_1 C32_1 H32A_1 109.6
C33_1 C32_1 H32A_1 109.6
C31_1 C32_1 H32B_1 109.6
C33_1 C32_1 H32B_1 109.6
H32A_1 C32_1 H32B_1 108.1
C34_1 C33_1 C32_1 112.4(7)
C34_1 C33_1 H33A_1 109.1
C32_1 C33_1 H33A_1 109.1
C34_1 C33_1 H33B_1 109.1
C32_1 C33_1 H33B_1 109.1
H33A_1 C33_1 H33B_1 107.9
C33_1 C34_1 H34A_1 109.5
C33_1 C34_1 H34B_1 109.5
H34A_1 C34_1 H34B_1 109.5
C33_1 C34_1 H34C_1 109.5
H34A_1 C34_1 H34C_1 109.5
H34B_1 C34_1 H34C_1 109.5
N2_1 C41_1 C42_1 115.0(7)
N2_1 C41_1 H41A_1 108.5
C42_1 C41_1 H41A_1 108.5
N2_1 C41_1 H41B_1 108.5
C42_1 C41_1 H41B_1 108.5
H41A_1 C41_1 H41B_1 107.5
C41_1 C42_1 C43_1 108.8(7)
C41_1 C42_1 H42A_1 109.9
C43_1 C42_1 H42A_1 109.9
C41_1 C42_1 H42B_1 109.9
C43_1 C42_1 H42B_1 109.9
H42A_1 C42_1 H42B_1 108.3
C44_1 C43_1 C42_1 112.3(9)
C44_1 C43_1 H43A_1 109.1
C42_1 C43_1 H43A_1 109.1
C44_1 C43_1 H43D_1 109.1
C42_1 C43_1 H43D_1 109.1
H43A_1 C43_1 H43D_1 107.9
C43_1 C44_1 H44A_1 109.5
C43_1 C44_1 H44B_1 109.5
H44A_1 C44_1 H44B_1 109.5
C43_1 C44_1 H44C_1 109.5
H44A_1 C44_1 H44C_1 109.5
H44B_1 C44_1 H44C_1 109.5
O12_2 S1_2 O13_2 113.6(4)
O12_2 S1_2 O11_2 112.1(4)
O13_2 S1_2 O11_2 114.3(4)
O12_2 S1_2 N1_2 103.6(4)
O13_2 S1_2 N1_2 102.8(4)
O11_2 S1_2 N1_2 109.4(4)
C1_2 N1_2 S1_2 114.1(6)
C1_2 N1_2 H1_2 107.3
S1_2 N1_2 H1_2 110.9
N1_2 C1_2 C2_2 111.3(8)
N1_2 C1_2 H1A_2 109.4
C2_2 C1_2 H1A_2 109.4
N1_2 C1_2 H1B_2 109.4
C2_2 C1_2 H1B_2 109.4
H1A_2 C1_2 H1B_2 108.0
C3_2 C2_2 C7_2 114.9(9)
C3_2 C2_2 C1_2 123.5(9)
C7_2 C2_2 C1_2 121.6(9)
C4_2 C3_2 C2_2 123.4(10)
C4_2 C3_2 Cl1_2 118.2(8)
C2_2 C3_2 Cl1_2 118.4(7)
C3_2 C4_2 C5_2 119.8(11)
C3_2 C4_2 H4A_2 120.1
C5_2 C4_2 H4A_2 120.1
C6_2 C5_2 C4_2 119.1(10)
C6_2 C5_2 H5A_2 120.4
C4_2 C5_2 H5A_2 120.4
C5_2 C6_2 C7_2 120.8(10)
C5_2 C6_2 H6A_2 119.6
C7_2 C6_2 H6A_2 119.6
C6_2 C7_2 C2_2 122.0(10)
C6_2 C7_2 H7A_2 119.0
C2_2 C7_2 H7A_2 119.0
C21_2 N2_2 C11_2 111.1(7)
C21_2 N2_2 C41_2 106.0(6)
C11_2 N2_2 C41_2 110.5(7)
C21_2 N2_2 C31_2 111.9(7)
C11_2 N2_2 C31_2 106.6(6)
C41_2 N2_2 C31_2 110.8(7)
C12_2 C11_2 N2_2 116.0(8)
C12_2 C11_2 H11A_2 108.3
N2_2 C11_2 H11A_2 108.3
C12_2 C11_2 H11B_2 108.3
N2_2 C11_2 H11B_2 108.3
H11A_2 C11_2 H11B_2 107.4
C11_2 C12_2 C13_2 110.7(8)
C11_2 C12_2 H12A_2 109.5
C13_2 C12_2 H12A_2 109.5
C11_2 C12_2 H12B_2 109.5
C13_2 C12_2 H12B_2 109.5
H12A_2 C12_2 H12B_2 108.1
C14_2 C13_2 C12_2 112.3(8)
C14_2 C13_2 H13A_2 109.1
C12_2 C13_2 H13A_2 109.1
C14_2 C13_2 H13B_2 109.1
C12_2 C13_2 H13B_2 109.1
H13A_2 C13_2 H13B_2 107.9
C13_2 C14_2 H14A_2 109.5
C13_2 C14_2 H14B_2 109.5
H14A_2 C14_2 H14B_2 109.5
C13_2 C14_2 H14C_2 109.5
H14A_2 C14_2 H14C_2 109.5
H14B_2 C14_2 H14C_2 109.5
N2_2 C21_2 C22_2 116.3(7)
N2_2 C21_2 H21A_2 108.2
C22_2 C21_2 H21A_2 108.2
N2_2 C21_2 H21B_2 108.2
C22_2 C21_2 H21B_2 108.2
H21A_2 C21_2 H21B_2 107.4
C23_2 C22_2 C21_2 111.8(8)
C23_2 C22_2 H22A_2 109.3
C21_2 C22_2 H22A_2 109.3
C23_2 C22_2 H22B_2 109.3
C21_2 C22_2 H22B_2 109.3
H22A_2 C22_2 H22B_2 107.9
C24_2 C23_2 C22_2 111.8(9)
C24_2 C23_2 H23A_2 109.2
C22_2 C23_2 H23A_2 109.2
C24_2 C23_2 H23B_2 109.2
C22_2 C23_2 H23B_2 109.2
H23A_2 C23_2 H23B_2 107.9
C23_2 C24_2 H24A_2 109.5
C23_2 C24_2 H24B_2 109.5
H24A_2 C24_2 H24B_2 109.5
C23_2 C24_2 H24C_2 109.5
H24A_2 C24_2 H24C_2 109.5
H24B_2 C24_2 H24C_2 109.5
C32_2 C31_2 N2_2 114.3(7)
C32_2 C31_2 H31A_2 108.7
N2_2 C31_2 H31A_2 108.7
C32_2 C31_2 H31B_2 108.7
N2_2 C31_2 H31B_2 108.7
H31A_2 C31_2 H31B_2 107.6
C33_2 C32_2 C31_2 109.1(7)
C33_2 C32_2 H32A_2 109.9
C31_2 C32_2 H32A_2 109.9
C33_2 C32_2 H32B_2 109.9
C31_2 C32_2 H32B_2 109.9
H32A_2 C32_2 H32B_2 108.3
C32_2 C33_2 C34_2 112.2(8)
C32_2 C33_2 H33A_2 109.2
C34_2 C33_2 H33A_2 109.2
C32_2 C33_2 H33B_2 109.2
C34_2 C33_2 H33B_2 109.2
H33A_2 C33_2 H33B_2 107.9
C33_2 C34_2 H34A_2 109.5
C33_2 C34_2 H34B_2 109.5
H34A_2 C34_2 H34B_2 109.5
C33_2 C34_2 H34C_2 109.5
H34A_2 C34_2 H34C_2 109.5
H34B_2 C34_2 H34C_2 109.5
C42_2 C41_2 N2_2 115.4(7)
C42_2 C41_2 H41A_2 108.4
N2_2 C41_2 H41A_2 108.4
C42_2 C41_2 H41B_2 108.4
N2_2 C41_2 H41B_2 108.4
H41A_2 C41_2 H41B_2 107.5
C41_2 C42_2 C43_2 107.7(8)
C41_2 C42_2 H42A_2 110.2
C43_2 C42_2 H42A_2 110.2
C41_2 C42_2 H42B_2 110.2
C43_2 C42_2 H42B_2 110.2
H42A_2 C42_2 H42B_2 108.5
C44_2 C43_2 C42_2 110.5(9)
C44_2 C43_2 H43A_2 109.5
C42_2 C43_2 H43A_2 109.5
C44_2 C43_2 H43B_2 109.5
C42_2 C43_2 H43B_2 109.5
H43A_2 C43_2 H43B_2 108.1
C43_2 C44_2 H44A_2 109.5
C43_2 C44_2 H44B_2 109.5
H44A_2 C44_2 H44B_2 109.5
C43_2 C44_2 H44C_2 109.5
H44A_2 C44_2 H44C_2 109.5
H44B_2 C44_2 H44C_2 109.5

loop_
_geom_bond_atom_site_label_1
_geom_bond_atom_site_label_2
_geom_bond_distance
Cl1_1 C3_1 1.758(9)
S1_1 O11_1 1.447(7)
S1_1 O13_1 1.452(7)
S1_1 O12_1 1.461(7)
S1_1 N1_1 1.669(7)
N1_1 C1_1 1.460(11)
N1_1 H1_1 0.8497
C1_1 C2_1 1.491(12)
C1_1 H1A_1 0.9900
C1_1 H1B_1 0.9900
C2_1 C7_1 1.385(13)
C2_1 C3_1 1.389(13)
C3_1 C4_1 1.368(13)
C4_1 C5_1 1.385(14)
C4_1 H4A_1 0.9500
C5_1 C6_1 1.384(15)
C5_1 H5A_1 0.9500
C6_1 C7_1 1.370(14)
C6_1 H6A_1 0.9500
C7_1 H7A_1 0.9500
N2_1 C11_1 1.480(11)
N2_1 C41_1 1.501(11)
N2_1 C31_1 1.502(11)
N2_1 C21_1 1.529(11)
C11_1 C12_1 1.519(8)
C11_1 H11A_1 0.9900
C11_1 H11B_1 0.9900
C12_1 C13_1 1.523(8)
C12_1 H12A_1 0.9900
C12_1 H12B_1 0.9900
C13_1 C14_1 1.515(8)
C13_1 H13A_1 0.9900
C13_1 H13B_1 0.9900
C14_1 H14A_1 0.9800
C14_1 H14B_1 0.9800
C14_1 H14C_1 0.9800
C21_1 C22_1 1.522(8)
C21_1 H21A_1 0.9900
C21_1 H21B_1 0.9900
C22_1 C23_1 1.533(8)
C22_1 H22A_1 0.9900
C22_1 H22B_1 0.9900
C23_1 C24_1 1.514(9)
C23_1 H23A_1 0.9900
C23_1 H23B_1 0.9900
C24_1 H24A_1 0.9800
C24_1 H24B_1 0.9800
C24_1 H24C_1 0.9800
C31_1 C32_1 1.517(8)
C31_1 H31A_1 0.9900
C31_1 H31B_1 0.9900
C32_1 C33_1 1.530(8)
C32_1 H32A_1 0.9900
C32_1 H32B_1 0.9900
C33_1 C34_1 1.519(8)
C33_1 H33A_1 0.9900
C33_1 H33B_1 0.9900
C34_1 H34A_1 0.9800
C34_1 H34B_1 0.9800
C34_1 H34C_1 0.9800
C41_1 C42_1 1.519(8)
C41_1 H41A_1 0.9900
C41_1 H41B_1 0.9900
C42_1 C43_1 1.542(9)
C42_1 H42A_1 0.9900
C42_1 H42B_1 0.9900
C43_1 C44_1 1.489(9)
C43_1 H43A_1 0.9900
C43_1 H43D_1 0.9900
C44_1 H44A_1 0.9800
C44_1 H44B_1 0.9800
C44_1 H44C_1 0.9800
Cl1_2 C3_2 1.751(10)
S1_2 O12_2 1.450(6)
S1_2 O13_2 1.451(7)
S1_2 O11_2 1.454(7)
S1_2 N1_2 1.681(8)
N1_2 C1_2 1.462(12)
N1_2 H1_2 0.8503
C1_2 C2_2 1.467(12)
C1_2 H1A_2 0.9900
C1_2 H1B_2 0.9900
C2_2 C3_2 1.405(13)
C2_2 C7_2 1.408(13)
C3_2 C4_2 1.361(13)
C4_2 C5_2 1.392(16)
C4_2 H4A_2 0.9500
C5_2 C6_2 1.366(16)
C5_2 H5A_2 0.9500
C6_2 C7_2 1.383(15)
C6_2 H6A_2 0.9500
C7_2 H7A_2 0.9500
N2_2 C21_2 1.507(11)
N2_2 C11_2 1.520(12)
N2_2 C41_2 1.535(11)
N2_2 C31_2 1.540(12)
C11_2 C12_2 1.518(8)
C11_2 H11A_2 0.9900
C11_2 H11B_2 0.9900
C12_2 C13_2 1.521(8)
C12_2 H12A_2 0.9900
C12_2 H12B_2 0.9900
C13_2 C14_2 1.518(8)
C13_2 H13A_2 0.9900
C13_2 H13B_2 0.9900
C14_2 H14A_2 0.9800
C14_2 H14B_2 0.9800
C14_2 H14C_2 0.9800
C21_2 C22_2 1.535(8)
C21_2 H21A_2 0.9900
C21_2 H21B_2 0.9900
C22_2 C23_2 1.532(8)
C22_2 H22A_2 0.9900
C22_2 H22B_2 0.9900
C23_2 C24_2 1.523(9)
C23_2 H23A_2 0.9900
C23_2 H23B_2 0.9900
C24_2 H24A_2 0.9800
C24_2 H24B_2 0.9800
C24_2 H24C_2 0.9800
C31_2 C32_2 1.533(8)
C31_2 H31A_2 0.9900
C31_2 H31B_2 0.9900
C32_2 C33_2 1.523(8)
C32_2 H32A_2 0.9900
C32_2 H32B_2 0.9900
C33_2 C34_2 1.527(8)
C33_2 H33A_2 0.9900
C33_2 H33B_2 0.9900
C34_2 H34A_2 0.9800
C34_2 H34B_2 0.9800
C34_2 H34C_2 0.9800
C41_2 C42_2 1.523(8)
C41_2 H41A_2 0.9900
C41_2 H41B_2 0.9900
C42_2 C43_2 1.527(8)
C42_2 H42A_2 0.9900
C42_2 H42B_2 0.9900
C43_2 C44_2 1.516(9)
C43_2 H43A_2 0.9900
C43_2 H43B_2 0.9900
C44_2 H44A_2 0.9800
C44_2 H44B_2 0.9800
C44_2 H44C_2 0.9800

loop_
_geom_torsion_atom_site_label_1
_geom_torsion_atom_site_label_2
_geom_torsion_atom_site_label_3
_geom_torsion_atom_site_label_4
_geom_torsion
O11_1 S1_1 N1_1 C1_1 -51.8(7)
O13_1 S1_1 N1_1 C1_1 -172.7(6)
O12_1 S1_1 N1_1 C1_1 68.6(7)
S1_1 N1_1 C1_1 C2_1 -163.8(6)
N1_1 C1_1 C2_1 C7_1 -85.7(11)
N1_1 C1_1 C2_1 C3_1 92.7(10)
C7_1 C2_1 C3_1 C4_1 -3.0(14)
C1_1 C2_1 C3_1 C4_1 178.5(9)
C7_1 C2_1 C3_1 Cl1_1 175.2(7)
C1_1 C2_1 C3_1 Cl1_1 -3.3(13)
C2_1 C3_1 C4_1 C5_1 0.8(15)
Cl1_1 C3_1 C4_1 C5_1 -177.4(8)
C3_1 C4_1 C5_1 C6_1 2.4(15)
C4_1 C5_1 C6_1 C7_1 -3.4(16)
C5_1 C6_1 C7_1 C2_1 1.1(16)
C3_1 C2_1 C7_1 C6_1 2.0(15)
C1_1 C2_1 C7_1 C6_1 -179.5(10)
C41_1 N2_1 C11_1 C12_1 -58.6(11)
C31_1 N2_1 C11_1 C12_1 178.2(9)
C21_1 N2_1 C11_1 C12_1 57.2(11)
N2_1 C11_1 C12_1 C13_1 168.5(9)
C11_1 C12_1 C13_1 C14_1 -176.8(9)
C11_1 N2_1 C21_1 C22_1 65.0(11)
C41_1 N2_1 C21_1 C22_1 -173.8(9)
C31_1 N2_1 C21_1 C22_1 -53.2(11)
N2_1 C21_1 C22_1 C23_1 -177.6(8)
C21_1 C22_1 C23_1 C24_1 75.1(13)
C11_1 N2_1 C31_1 C32_1 -179.5(8)
C41_1 N2_1 C31_1 C32_1 57.2(10)
C21_1 N2_1 C31_1 C32_1 -58.1(10)
N2_1 C31_1 C32_1 C33_1 -177.6(9)
C31_1 C32_1 C33_1 C34_1 -177.5(10)
C11_1 N2_1 C41_1 C42_1 -62.6(12)
C31_1 N2_1 C41_1 C42_1 57.2(12)
C21_1 N2_1 C41_1 C42_1 176.9(10)
N2_1 C41_1 C42_1 C43_1 174.6(12)
C41_1 C42_1 C43_1 C44_1 -176.9(17)
O12_2 S1_2 N1_2 C1_2 68.4(7)
O13_2 S1_2 N1_2 C1_2 -173.1(7)
O11_2 S1_2 N1_2 C1_2 -51.3(8)
S1_2 N1_2 C1_2 C2_2 -165.0(7)
N1_2 C1_2 C2_2 C3_2 90.0(11)
N1_2 C1_2 C2_2 C7_2 -91.7(11)
C7_2 C2_2 C3_2 C4_2 -0.2(14)
C1_2 C2_2 C3_2 C4_2 178.2(9)
C7_2 C2_2 C3_2 Cl1_2 -178.9(7)
C1_2 C2_2 C3_2 Cl1_2 -0.5(13)
C2_2 C3_2 C4_2 C5_2 2.6(16)
Cl1_2 C3_2 C4_2 C5_2 -178.8(8)
C3_2 C4_2 C5_2 C6_2 -3.2(17)
C4_2 C5_2 C6_2 C7_2 1.5(17)
C5_2 C6_2 C7_2 C2_2 0.9(17)
C3_2 C2_2 C7_2 C6_2 -1.5(14)
C1_2 C2_2 C7_2 C6_2 -179.9(9)
C21_2 N2_2 C11_2 C12_2 51.3(11)
C41_2 N2_2 C11_2 C12_2 -66.1(10)
C31_2 N2_2 C11_2 C12_2 173.5(8)
N2_2 C11_2 C12_2 C13_2 169.6(8)
C11_2 C12_2 C13_2 C14_2 -179.1(9)
C11_2 N2_2 C21_2 C22_2 64.6(11)
C41_2 N2_2 C21_2 C22_2 -175.3(8)
C31_2 N2_2 C21_2 C22_2 -54.5(11)
N2_2 C21_2 C22_2 C23_2 -170.9(8)
C21_2 C22_2 C23_2 C24_2 72.9(12)
C21_2 N2_2 C31_2 C32_2 -59.6(10)
C11_2 N2_2 C31_2 C32_2 178.7(8)
C41_2 N2_2 C31_2 C32_2 58.4(10)
N2_2 C31_2 C32_2 C33_2 -175.2(8)
C31_2 C32_2 C33_2 C34_2 -178.0(9)
C21_2 N2_2 C41_2 C42_2 171.6(9)
C11_2 N2_2 C41_2 C42_2 -68.0(10)
C31_2 N2_2 C41_2 C42_2 50.0(11)
N2_2 C41_2 C42_2 C43_2 171.7(8)
C41_2 C42_2 C43_2 C44_2 172.8(10)
